data_4107388
loop_
_publ_author_name
'Guang Zhu'
'Keliang Pang'
'Gerard Parkin'

_publ_section_title
;
 New Modes for Coordination of Aromatic Heterocyclic Nitrogen Compounds to
 Molybdenum: Catalytic Hydrogenation of Quinoline, Isoquinoline, and
 Quinoxaline by Mo(PMe3)4H4
;
_journal_name_full 'Journal of the American Chemical Society'
_journal_page_first 1564
_journal_page_last 1565
_journal_paper_doi 10.1021/ja078102d
_journal_volume 130
_journal_year 2008
_chemical_formula_sum 'C20 H42 Mo N2 P4'
_chemical_formula_weight 530.38
_chemical_name_systematic
;
 ?
;
_space_group_IT_number 14
_symmetry_cell_setting monoclinic
_symmetry_space_group_name_Hall '-P 2yn'
_symmetry_space_group_name_H-M 'P 1 21/n 1'
_atom_sites_solution_hydrogens geom
_atom_sites_solution_primary direct
_atom_sites_solution_secondary difmap
_audit_creation_method SHELXL-97
_cell_angle_alpha 90.00
_cell_angle_beta 105.144(2)
_cell_angle_gamma 90.00
_cell_formula_units_Z 4
_cell_length_a 9.9124(10)
_cell_length_b 28.104(3)
_cell_length_c 9.9549(10)
_cell_measurement_temperature 243(2)
_cell_volume 2676.9(5)
_computing_cell_refinement 'Bruker SMART'
_computing_data_collection 'Bruker SMART'
_computing_data_reduction 'Bruker SHELXTL'
_computing_molecular_graphics 'Bruker SHELXTL'
_computing_publication_material 'Bruker SHELXTL'
_computing_structure_refinement 'SHELXL-97 (Sheldrick, 1997)'
_computing_structure_solution 'SHELXS-97 (Sheldrick, 1990)'
_diffrn_ambient_temperature 243(2)
_diffrn_measured_fraction_theta_full 0.927
_diffrn_measured_fraction_theta_max 0.927
_diffrn_measurement_device_type 'CCD area detector'
_diffrn_measurement_method 'phi and omega scans'
_diffrn_radiation_monochromator graphite
_diffrn_radiation_source 'fine-focus sealed tube'
_diffrn_radiation_type MoK\a
_diffrn_radiation_wavelength 0.71073
_diffrn_reflns_av_R_equivalents 0.0322
_diffrn_reflns_av_sigmaI/netI 0.0415
_diffrn_reflns_limit_h_max 13
_diffrn_reflns_limit_h_min -12
_diffrn_reflns_limit_k_max 37
_diffrn_reflns_limit_k_min -15
_diffrn_reflns_limit_l_max 12
_diffrn_reflns_limit_l_min -13
_diffrn_reflns_number 17657
_diffrn_reflns_theta_full 28.28
_diffrn_reflns_theta_max 28.28
_diffrn_reflns_theta_min 1.45
_exptl_absorpt_coefficient_mu 0.737
_exptl_absorpt_correction_T_max 0.9641
_exptl_absorpt_correction_T_min 0.8665
_exptl_absorpt_correction_type empirical
_exptl_absorpt_process_details sadabs
_exptl_crystal_colour brown
_exptl_crystal_density_diffrn 1.316
_exptl_crystal_description needle
_exptl_crystal_F_000 1112
_exptl_crystal_size_max 0.20
_exptl_crystal_size_mid 0.05
_exptl_crystal_size_min 0.05
_refine_diff_density_max 2.081
_refine_diff_density_min -2.861
_refine_diff_density_rms 0.160
_refine_ls_extinction_method none
_refine_ls_goodness_of_fit_ref 1.113
_refine_ls_hydrogen_treatment mixed
_refine_ls_matrix_type full
_refine_ls_number_parameters 248
_refine_ls_number_reflns 6157
_refine_ls_number_restraints 1
_refine_ls_restrained_S_all 1.113
_refine_ls_R_factor_all 0.1068
_refine_ls_R_factor_gt 0.0900
_refine_ls_shift/su_max 0.000
_refine_ls_shift/su_mean 0.000
_refine_ls_structure_factor_coef Fsqd
_refine_ls_weighting_details 'calc w=1/[\s^2^(Fo^2^)+(0.0000P)^2^+46.3592P] where P=(Fo^2^+2Fc^2^)/3'
_refine_ls_weighting_scheme calc
_refine_ls_wR_factor_gt 0.2057
_refine_ls_wR_factor_ref 0.2118
_reflns_number_gt 4965
_reflns_number_total 6157
_reflns_threshold_expression >2sigma(I)
_cod_data_source_file ja078102d-file009.cif
_cod_data_source_block mophs30
_cod_database_code 4107388

loop_
_symmetry_equiv_pos_as_xyz
'x, y, z'
'-x+1/2, y+1/2, -z+1/2'
'-x, -y, -z'
'x-1/2, -y-1/2, z-1/2'

loop_
_atom_site_label
_atom_site_type_symbol
_atom_site_fract_x
_atom_site_fract_y
_atom_site_fract_z
_atom_site_U_iso_or_equiv
_atom_site_adp_type
_atom_site_occupancy
_atom_site_symmetry_multiplicity
_atom_site_calc_flag
_atom_site_refinement_flags
_atom_site_disorder_assembly
_atom_site_disorder_group
Mo Mo 0.82004(7) 0.12830(2) 0.72229(7) 0.02848(18) Uani 1 1 d D . .
P1 P 0.6237(3) 0.16213(10) 0.7910(3) 0.0458(6) Uani 1 1 d . A .
P2 P 0.7593(3) 0.04854(9) 0.7854(3) 0.0436(6) Uani 1 1 d . A .
P3 P 0.8676(3) 0.09971(10) 0.5086(3) 0.0486(6) Uani 1 1 d . A .
P4 P 0.9073(3) 0.20765(9) 0.6872(3) 0.0429(6) Uani 1 1 d . A .
N1 N 1.0206(8) 0.1138(3) 0.8394(8) 0.0353(18) Uani 0.62(6) 1 d P A 1
N2 N 0.9933(9) 0.1432(3) 1.0542(8) 0.043(2) Uani 0.62(6) 1 d P A 1
C1 C 0.9425(8) 0.1343(3) 0.9204(8) 0.0345(19) Uani 0.62(6) 1 d P A 1
C2 C 1.1508(9) 0.1025(3) 0.8890(10) 0.046(2) Uani 0.62(6) 1 d P A 1
H2A H 1.2020 0.0884 0.8322 0.055 Uiso 0.62(6) 1 calc PR A 1
C1' C 1.0206(8) 0.1138(3) 0.8394(8) 0.0353(18) Uani 0.38(6) 1 d P A 2
C2' C 0.9933(9) 0.1432(3) 1.0542(8) 0.043(2) Uani 0.38(6) 1 d P A 2
H2'A H 0.9377 0.1562 1.1083 0.052 Uiso 0.38(6) 1 calc PR A 2
N1' N 0.9425(8) 0.1343(3) 0.9204(8) 0.0345(19) Uani 0.38(6) 1 d P A 2
N2' N 1.1508(9) 0.1025(3) 0.8890(10) 0.046(2) Uani 0.38(6) 1 d P A 2
C3 C 1.2142(9) 0.1121(4) 1.0320(12) 0.047(3) Uani 1 1 d . . .
C4 C 1.3554(11) 0.1023(4) 1.0923(14) 0.065(3) Uani 1 1 d . A .
H4A H 1.4113 0.0889 1.0391 0.078 Uiso 1 1 calc R . .
C5 C 1.4115(14) 0.1128(5) 1.2323(18) 0.095(6) Uani 1 1 d . . .
H5A H 1.5060 0.1061 1.2742 0.114 Uiso 1 1 calc R A .
C6 C 1.3313(17) 0.1327(6) 1.3092(16) 0.090(6) Uani 1 1 d . A .
H6A H 1.3707 0.1401 1.4033 0.108 Uiso 1 1 calc R . .
C7 C 1.1937(14) 0.1418(4) 1.2496(11) 0.066(4) Uani 1 1 d . . .
H7A H 1.1381 0.1548 1.3036 0.079 Uiso 1 1 calc R A .
C8 C 1.1355(11) 0.1321(4) 1.1116(10) 0.047(2) Uani 1 1 d . A .
C11 C 0.6537(13) 0.1731(5) 0.9764(13) 0.072(4) Uani 1 1 d . . .
H11A H 0.5702 0.1867 0.9944 0.109 Uiso 1 1 calc R A .
H11B H 0.7310 0.1952 1.0069 0.109 Uiso 1 1 calc R . .
H11C H 0.6760 0.1434 1.0267 0.109 Uiso 1 1 calc R . .
C12 C 0.4601(10) 0.1285(6) 0.7567(13) 0.081(5) Uani 1 1 d . . .
H12A H 0.3916 0.1464 0.7898 0.122 Uiso 1 1 calc R A .
H12B H 0.4769 0.0981 0.8048 0.122 Uiso 1 1 calc R . .
H12C H 0.4253 0.1230 0.6574 0.122 Uiso 1 1 calc R . .
C13 C 0.5474(13) 0.2196(4) 0.7123(15) 0.073(4) Uani 1 1 d . . .
H13A H 0.4701 0.2285 0.7501 0.109 Uiso 1 1 calc R A .
H13B H 0.5141 0.2161 0.6122 0.109 Uiso 1 1 calc R . .
H13C H 0.6185 0.2442 0.7339 0.109 Uiso 1 1 calc R . .
C21 C 0.6069(15) 0.0164(4) 0.6838(14) 0.079(4) Uani 1 1 d . . .
H21A H 0.6019 -0.0145 0.7257 0.119 Uiso 1 1 calc R A .
H21B H 0.6147 0.0123 0.5894 0.119 Uiso 1 1 calc R . .
H21C H 0.5230 0.0344 0.6824 0.119 Uiso 1 1 calc R . .
C22 C 0.8930(13) 0.0035(4) 0.7940(14) 0.063(3) Uani 1 1 d . . .
H22A H 0.8601 -0.0268 0.8194 0.094 Uiso 1 1 calc R A .
H22B H 0.9775 0.0127 0.8632 0.094 Uiso 1 1 calc R . .
H22C H 0.9127 0.0008 0.7039 0.094 Uiso 1 1 calc R . .
C23 C 0.7362(14) 0.0403(4) 0.9586(12) 0.064(3) Uani 1 1 d . . .
H23A H 0.7122 0.0074 0.9705 0.096 Uiso 1 1 calc R A .
H23B H 0.6617 0.0609 0.9709 0.096 Uiso 1 1 calc R . .
H23C H 0.8223 0.0483 1.0272 0.096 Uiso 1 1 calc R . .
C31 C 1.0471(14) 0.0822(5) 0.5278(14) 0.073(4) Uani 1 1 d . . .
H31A H 1.0582 0.0712 0.4389 0.110 Uiso 1 1 calc R A .
H31B H 1.0713 0.0567 0.5956 0.110 Uiso 1 1 calc R . .
H31C H 1.1080 0.1092 0.5593 0.110 Uiso 1 1 calc R . .
C32 C 0.7762(15) 0.0468(5) 0.4178(14) 0.078(4) Uani 1 1 d . . .
H32A H 0.8081 0.0405 0.3353 0.117 Uiso 1 1 calc R A .
H32B H 0.6763 0.0526 0.3910 0.117 Uiso 1 1 calc R . .
H32C H 0.7963 0.0195 0.4794 0.117 Uiso 1 1 calc R . .
C33 C 0.8387(14) 0.1388(5) 0.3586(12) 0.070(4) Uani 1 1 d . . .
H33A H 0.8627 0.1222 0.2825 0.105 Uiso 1 1 calc R A .
H33B H 0.8968 0.1669 0.3827 0.105 Uiso 1 1 calc R . .
H33C H 0.7412 0.1482 0.3304 0.105 Uiso 1 1 calc R . .
C41 C 0.8225(12) 0.2488(4) 0.5527(13) 0.062(3) Uani 1 1 d . . .
H41A H 0.8775 0.2777 0.5607 0.093 Uiso 1 1 calc R A .
H41B H 0.7301 0.2564 0.5628 0.093 Uiso 1 1 calc R . .
H41C H 0.8141 0.2345 0.4622 0.093 Uiso 1 1 calc R . .
C42 C 1.0831(11) 0.2093(4) 0.6649(13) 0.059(3) Uani 1 1 d . . .
H42A H 1.1087 0.2420 0.6519 0.088 Uiso 1 1 calc R A .
H42B H 1.0868 0.1907 0.5839 0.088 Uiso 1 1 calc R . .
H42C H 1.1480 0.1962 0.7468 0.088 Uiso 1 1 calc R . .
C43 C 0.9354(13) 0.2459(4) 0.8394(13) 0.064(3) Uani 1 1 d . . .
H43A H 0.9697 0.2766 0.8185 0.095 Uiso 1 1 calc R A .
H43B H 1.0036 0.2314 0.9165 0.095 Uiso 1 1 calc R . .
H43C H 0.8479 0.2501 0.8645 0.095 Uiso 1 1 calc R . .
H1 H 0.691(9) 0.125(5) 0.582(8) 0.095 Uiso 1 1 d D A .

loop_
_atom_site_aniso_label
_atom_site_aniso_U_11
_atom_site_aniso_U_22
_atom_site_aniso_U_33
_atom_site_aniso_U_23
_atom_site_aniso_U_13
_atom_site_aniso_U_12
Mo 0.0269(3) 0.0311(3) 0.0268(3) 0.0005(3) 0.0058(2) 0.0011(3)
P1 0.0356(13) 0.0572(16) 0.0477(14) 0.0066(12) 0.0166(11) 0.0086(11)
P2 0.0482(15) 0.0346(12) 0.0436(14) 0.0058(10) 0.0040(11) -0.0056(11)
P3 0.0546(16) 0.0546(16) 0.0377(13) -0.0018(12) 0.0139(12) 0.0098(13)
P4 0.0354(13) 0.0371(12) 0.0538(15) 0.0109(11) 0.0073(11) -0.0006(10)
N1 0.028(4) 0.038(4) 0.040(4) 0.004(3) 0.009(3) 0.002(3)
N2 0.051(5) 0.045(5) 0.031(4) -0.001(3) 0.006(4) 0.000(4)
C1 0.029(4) 0.042(5) 0.033(4) 0.000(3) 0.009(3) -0.001(3)
C2 0.030(4) 0.050(5) 0.057(6) 0.013(4) 0.012(4) 0.005(4)
C1' 0.028(4) 0.038(4) 0.040(4) 0.004(3) 0.009(3) 0.002(3)
C2' 0.051(5) 0.045(5) 0.031(4) -0.001(3) 0.006(4) 0.000(4)
N1' 0.029(4) 0.042(5) 0.033(4) 0.000(3) 0.009(3) -0.001(3)
N2' 0.030(4) 0.050(5) 0.057(6) 0.013(4) 0.012(4) 0.005(4)
C3 0.026(4) 0.044(5) 0.064(7) 0.020(5) -0.003(4) -0.011(4)
C4 0.033(5) 0.069(8) 0.086(9) 0.026(7) 0.005(6) -0.005(5)
C5 0.042(7) 0.085(10) 0.122(14) 0.063(10) -0.043(8) -0.034(7)
C6 0.078(10) 0.086(11) 0.077(10) 0.039(8) -0.032(8) -0.047(9)
C7 0.089(9) 0.053(6) 0.040(6) 0.010(5) -0.010(6) -0.025(6)
C8 0.052(6) 0.042(5) 0.039(5) 0.012(4) -0.004(4) -0.017(5)
C11 0.057(7) 0.104(11) 0.061(8) 0.006(7) 0.024(6) 0.013(7)
C12 0.026(5) 0.141(13) 0.074(8) 0.052(9) 0.006(5) 0.001(7)
C13 0.063(8) 0.066(8) 0.092(10) 0.028(7) 0.025(7) 0.035(6)
C21 0.087(10) 0.057(7) 0.074(9) 0.006(7) -0.014(7) -0.022(7)
C22 0.071(8) 0.038(5) 0.077(8) 0.013(5) 0.015(6) 0.007(5)
C23 0.078(8) 0.054(7) 0.061(7) 0.020(6) 0.021(6) -0.003(6)
C31 0.080(9) 0.082(9) 0.067(8) 0.003(7) 0.037(7) 0.029(7)
C32 0.090(10) 0.073(9) 0.059(8) -0.022(7) -0.001(7) 0.007(7)
C33 0.076(8) 0.097(10) 0.043(6) 0.010(6) 0.025(6) 0.011(7)
C41 0.053(7) 0.054(6) 0.075(8) 0.019(6) 0.010(6) 0.001(5)
C42 0.044(6) 0.051(6) 0.081(8) 0.015(6) 0.016(6) -0.002(5)
C43 0.067(8) 0.037(5) 0.076(8) -0.005(5) -0.001(6) -0.005(5)

loop_
_atom_type_symbol
_atom_type_description
_atom_type_scat_dispersion_real
_atom_type_scat_dispersion_imag
_atom_type_scat_source
C C 0.0033 0.0016 'International Tables Vol C Tables 4.2.6.8 and 6.1.1.4'
H H 0.0000 0.0000 'International Tables Vol C Tables 4.2.6.8 and 6.1.1.4'
N N 0.0061 0.0033 'International Tables Vol C Tables 4.2.6.8 and 6.1.1.4'
P P 0.1023 0.0942 'International Tables Vol C Tables 4.2.6.8 and 6.1.1.4'
Mo Mo -1.6832 0.6857 'International Tables Vol C Tables 4.2.6.8 and 6.1.1.4'

loop_
_geom_angle_atom_site_label_1
_geom_angle_atom_site_label_2
_geom_angle_atom_site_label_3
_geom_angle
H1 Mo C1 166(5)
H1 Mo N1 154(5)
C1 Mo N1 39.3(3)
H1 Mo P1 76(5)
C1 Mo P1 90.8(2)
N1 Mo P1 130.1(2)
H1 Mo P3 61(5)
C1 Mo P3 132.2(2)
N1 Mo P3 92.9(2)
P1 Mo P3 136.97(10)
H1 Mo P2 89(5)
C1 Mo P2 87.2(2)
N1 Mo P2 86.5(2)
P1 Mo P2 91.01(10)
P3 Mo P2 92.23(10)
H1 Mo P4 99(5)
C1 Mo P4 85.4(2)
N1 Mo P4 86.4(2)
P1 Mo P4 91.28(10)
P3 Mo P4 91.13(10)
P2 Mo P4 172.28(9)
C11 P1 C12 100.3(6)
C11 P1 C13 102.7(7)
C12 P1 C13 97.3(6)
C11 P1 Mo 115.0(4)
C12 P1 Mo 118.9(5)
C13 P1 Mo 119.3(4)
C23 P2 C22 98.0(6)
C23 P2 C21 99.9(6)
C22 P2 C21 99.8(6)
C23 P2 Mo 117.5(4)
C22 P2 Mo 115.1(4)
C21 P2 Mo 122.4(4)
C31 P3 C33 101.0(6)
C31 P3 C32 100.1(7)
C33 P3 C32 97.6(6)
C31 P3 Mo 114.1(4)
C33 P3 Mo 119.6(4)
C32 P3 Mo 120.7(5)
C41 P4 C42 99.7(5)
C41 P4 C43 100.4(6)
C42 P4 C43 98.3(6)
C41 P4 Mo 125.2(4)
C42 P4 Mo 115.3(4)
C43 P4 Mo 113.7(4)
C2 N1 C1 122.3(8)
C2 N1 Mo 168.5(7)
C1 N1 Mo 69.1(4)
C1 N2 C8 116.4(8)
N2 C1 N1 123.0(8)
N2 C1 Mo 165.4(7)
N1 C1 Mo 71.5(5)
N1 C2 C3 118.1(9)
C8 C3 C4 119.3(11)
C8 C3 C2 119.1(8)
C4 C3 C2 121.5(11)
C5 C4 C3 118.8(14)
C6 C5 C4 120.8(12)
C5 C6 C7 119.9(14)
C6 C7 C8 120.7(15)
C3 C8 C7 120.5(11)
C3 C8 N2 121.1(9)
C7 C8 N2 118.5(11)

loop_
_geom_bond_atom_site_label_1
_geom_bond_atom_site_label_2
_geom_bond_distance
Mo H1 1.63(2)
Mo C1 2.035(8)
Mo N1 2.065(8)
Mo P1 2.420(3)
Mo P3 2.433(3)
Mo P2 2.445(3)
Mo P4 2.450(3)
P1 C11 1.817(13)
P1 C12 1.831(12)
P1 C13 1.867(11)
P2 C23 1.813(11)
P2 C22 1.817(11)
P2 C21 1.822(12)
P3 C31 1.807(12)
P3 C33 1.815(12)
P3 C32 1.850(13)
P4 C41 1.803(11)
P4 C42 1.815(11)
P4 C43 1.819(12)
N1 C2 1.295(11)
N1 C1 1.380(11)
N2 C1 1.319(11)
N2 C8 1.411(13)
C2 C3 1.423(14)
C3 C8 1.369(15)
C3 C4 1.398(14)
C4 C5 1.39(2)
C5 C6 1.36(2)
C6 C7 1.361(19)
C7 C8 1.371(14)
